data_2200483
loop_
_publ_author_name
'Attar, K. H.'
'El Azaoui, B.'
' Benchidmi, M.'
'Essassi, E. M.'
'Pierrot, M.'

_publ_section_title
;
 2-[(5-M\'ethylisoxazol-3-yl)m\'ethyl]benzimidazole
;
_journal_issue 8
_journal_name_full 'Acta Crystallographica Section E'
_journal_page_first o809
_journal_page_last o810
_journal_paper_doi 10.1107/S1600536801012740
_journal_volume 57
_journal_year 2001
_chemical_formula_iupac 'C12 H11 N3 O'
_chemical_formula_moiety 'C12 H11 N3 O'
_chemical_formula_sum 'C12 H11 N3 O'
_chemical_formula_weight 213.240
_chemical_name_systematic
;
?
;
_space_group_IT_number 14
_symmetry_cell_setting monoclinic
_symmetry_space_group_name_Hall '-P 2ybc'
_symmetry_space_group_name_H-M 'P 1 21/c 1'
_cell_angle_alpha 90.0
_cell_angle_beta 113.638(3)
_cell_angle_gamma 90.0
_cell_formula_units_Z 4
_cell_length_a 9.5437(5)
_cell_length_b 11.8437(6)
_cell_length_c 10.1523(3)
_cell_measurement_reflns_used ' 7520'
_cell_measurement_temperature 298
_cell_measurement_theta_max 26.36
_cell_measurement_theta_min 4.08
_cell_volume 1051.26(9)
_computing_data_collection 'KappaCCD Reference Manual (Nonius, 1998)'
_computing_data_reduction 'DENZO and SCALEPACK (Otwinowski & Minor, 1997)'
_computing_molecular_graphics 'ORTEPII (Johnson, 1976)'
_computing_publication_material maXus
_computing_structure_refinement 'maXus (Mackay et al., 1999)'
_computing_structure_solution 'SIR92 (Altomare et al., 1994)'
_diffrn_measurement_device_type 'Nonius KappaCCD'
_diffrn_measurement_method \f
_diffrn_radiation_source 'fine-focus sealed tube'
_diffrn_radiation_type ' MoK\a'
_diffrn_reflns_av_R_equivalents .027
_diffrn_reflns_limit_h_max 11
_diffrn_reflns_limit_h_min 0
_diffrn_reflns_limit_k_max 14
_diffrn_reflns_limit_k_min 0
_diffrn_reflns_limit_l_max 10
_diffrn_reflns_limit_l_min -11
_diffrn_reflns_number 7520
_diffrn_reflns_theta_max 26.38
_diffrn_standards_decay_% <0.1
_diffrn_standards_interval_count 0
_diffrn_standards_interval_time 0
_diffrn_standards_number 0
_exptl_absorpt_coefficient_mu .09
_exptl_absorpt_correction_type none
_exptl_crystal_colour ' yellow'
_exptl_crystal_density_diffrn 1.347
_exptl_crystal_density_method 'not measured'
_exptl_crystal_description plaquette
_exptl_crystal_F_000 448
_exptl_crystal_size_max .40
_exptl_crystal_size_mid .35
_exptl_crystal_size_min .20
_refine_diff_density_max .14
_refine_diff_density_min -.13
_refine_ls_extinction_method none
_refine_ls_goodness_of_fit_all 1.154
_refine_ls_goodness_of_fit_ref 1.195
_refine_ls_hydrogen_treatment constr
_refine_ls_matrix_type full
_refine_ls_number_parameters 145
_refine_ls_number_reflns 1725
_refine_ls_R_factor_all .046
_refine_ls_R_factor_gt .040
_refine_ls_shift/su_max .002
_refine_ls_shift/su_mean .000
_refine_ls_structure_factor_coef Fsqd
_refine_ls_weighting_details 'w = 1 /[s^2^(Fo^2^) + 0.03Fo^2^]'
_refine_ls_weighting_scheme sigma
_refine_ls_wR_factor_all .054
_refine_ls_wR_factor_ref .054
_reflns_number_gt 1725
_reflns_number_total 1965
_reflns_threshold_expression I>3\s(I)
_cod_data_source_file dn6001.cif
_cod_data_source_block I
_cod_depositor_comments
;
The following automatic conversions were performed:
'_symmetry_cell_setting' value 'Monoclinic' changed to 'monoclinic'
according to '/home/saulius/struct/CIF-dictionaries/cif_core.dic'
dictionary named 'cif_core.dic' version 2.4.1 from 2010-06-29.

Automatic conversion script
Id: cif_fix_enum 1527 2010-12-29 10:47:43Z saulius 

The following automatic conversions were performed:

'_atom_site_adp_type' tag value 'Uij' was replaced with 'Uani' value
16 times.

Automatic conversion script
Id: cif_fix_values 1646 2011-03-28 12:23:43Z adriana 

The following automatic conversions were performed:

'_symmetry_cell_setting' value 'Monoclinic' changed to 'monoclinic'
according to /home/saulius/struct/CIF-dictionaries/cif_core.dic
dictionary named 'cif_core.dic' version 2.4.1 from 2010-06-29.

Automatic conversion script
Id: cif_fix_values 1715 2011-07-08 13:25:40Z adriana 
;
_cod_original_cell_volume 1051.26(8)
_cod_original_sg_symbol_H-M 'P 21/c'
_cod_database_code 2200483
_cod_database_fobs_code 2200483

loop_
_symmetry_equiv_pos_as_xyz
+x,+y,+z
-x,-y,-z
'-x,y+1/2,-z+ 1/2'
+x,-y+1/2,z+1/2

loop_
_atom_site_label
_atom_site_fract_x
_atom_site_fract_y
_atom_site_fract_z
_atom_site_U_iso_or_equiv
_atom_site_adp_type
_atom_site_occupancy
O1 .41444(4) .00797(3) .31020(4) .0746(2) Uani 1.00
N2 .50020(4) .01637(3) .22474(5) .0645(2) Uani 1.00
N8 .76812(3) .26420(3) .06074(3) .03811(17) Uani 1.00
N15 .76443(3) .25836(3) .27941(3) .03494(15) Uani 1.00
C3 .48665(4) .12097(3) .18273(4) .0374(2) Uani 1.00
C4 .39514(5) .18297(4) .23645(5) .0456(2) Uani 1.00
C5 .35266(5) .10931(4) .31332(5) .0479(2) Uani 1.00
C6 .55613(4) .15588(4) .08103(4) .0453(2) Uani 1.00
C7 .69605(4) .22715(3) .14455(4) .03315(18) Uani 1.00
C9 .89534(4) .32379(3) .15005(4) .03551(19) Uani 1.00
C10 1.00980(5) .37908(4) .12337(5) .0480(2) Uani 1.00
C11 1.12043(5) .43273(4) .23873(5) .0540(2) Uani 1.00
C12 1.11718(5) .43141(4) .37459(5) .0513(2) Uani 1.00
C13 1.00396(4) .37544(4) .40098(4) .0443(2) Uani 1.00
C14 .89144(4) .32066(3) .28546(4) .03473(19) Uani 1.00
C16 .25343(6) .11561(5) .39435(6) .0769(3) Uani 1.00
H4 .3712 .2614 .2247 .0635 Uiso 1.00
H8 .7373 .2496 -.0426 .0568 Uiso 1.00
H10 1.0117 .3817 .0310 .0669 Uiso 1.00
H11 1.2042 .4727 .2237 .0717 Uiso 1.00
H12 1.1957 .4703 .4558 .0678 Uiso 1.00
H13 1.0021 .3764 .4996 .0618 Uiso 1.00
H6A .5793 .0870 .0372 .0632 Uiso 1.00
H6B .4834 .1995 .0045 .0632 Uiso 1.00
H17A .3107 .0859 .4926 .0962 Uiso 1.00
H17B .1743 .0723 .3538 .096 Uiso 1.00
H17C .2228 .1958 .3981 .0962 Uiso 1.00

loop_
_atom_site_aniso_label
_atom_site_aniso_U_11
_atom_site_aniso_U_22
_atom_site_aniso_U_33
_atom_site_aniso_U_12
_atom_site_aniso_U_13
_atom_site_aniso_U_23
O1 .0865(2) .04418(19) .0908(3) -.00311(17) .0663(2) .00123(17)
N2 .0665(3) .0486(2) .0753(3) .00519(19) .0506(2) .0018(2)
N8 .03965(17) .0475(2) .02346(18) -.00240(15) .01761(14) -.00204(14)
N15 .03525(16) .04008(19) .02535(18) -.00164(14) .01560(13) -.00138(13)
C3 .02974(19) .0433(2) .0330(2) -.00516(18) .01220(16) -.00589(17)
C4 .0450(2) .0418(2) .0439(3) .00241(19) .0231(2) -.00253(18)
C5 .0425(2) .0433(2) .0524(3) -.0069(2) .0264(2) -.0101(2)
C6 .0391(2) .0585(3) .0321(2) -.00793(19) .01592(18) -.00704(18)
C7 .03416(19) .0385(2) .0231(2) .00206(17) .01523(15) -.00053(15)
C9 .0360(2) .0365(2) .0296(2) .00163(17) .01714(16) .00031(16)
C10 .0488(2) .0479(2) .0441(3) -.0014(2) .0305(2) .00225(19)
C11 .0440(2) .0490(3) .0624(3) -.0071(2) .0289(2) .0003(2)
C12 .0433(2) .0513(3) .0489(3) -.0091(2) .0155(2) -.0065(2)
C13 .0442(2) .0486(2) .0329(2) -.0046(2) .01551(18) -.00432(18)
C14 .0349(2) .0355(2) .0295(2) .00092(16) .01707(16) .00026(16)
C16 .0715(3) .0698(3) .0874(4) -.0139(3) .0594(3) -.0141(3)

loop_
_atom_type_symbol
_atom_type_description
_atom_type_scat_dispersion_real
_atom_type_scat_dispersion_imag
_atom_type_scat_source
'C ' 'C ' .0033 .0016 'Waasmaier & Kirfel, 1995'
'H ' 'H ' .0000 .0000 'Waasmaier & Kirfel, 1995'
'N ' 'N ' .0061 .0033 'Waasmaier & Kirfel, 1995'
'O ' 'O ' .0106 .0060 'Waasmaier & Kirfel, 1995'

loop_
_diffrn_radiation_wavelength
.71073

loop_
_geom_angle_atom_site_label_1
_geom_angle_atom_site_label_2
_geom_angle_atom_site_label_3
_geom_angle
N2 O1 C5 108.60(3)
O1 N2 C3 105.21(3)
C7 N8 C9 106.57(3)
C7 N15 C14 104.72(3)
N2 C3 C4 111.45(4)
N2 C3 C6 118.55(3)
C4 C3 C6 129.83(4)
C3 C4 C5 105.44(4)
O1 C5 C4 109.30(3)
O1 C5 C16 116.20(4)
C4 C5 C16 134.48(4)
C3 C6 C7 115.30(3)
N8 C7 N15 113.35(3)
N8 C7 C6 120.07(3)
N15 C7 C6 126.56(3)
N8 C9 C10 131.66(4)
N8 C9 C14 105.68(3)
C10 C9 C14 122.66(4)
C9 C10 C11 116.48(4)
C10 C11 C12 121.54(4)
C11 C12 C13 121.81(4)
C12 C13 C14 117.32(4)
N15 C14 C9 109.68(3)
N15 C14 C13 130.13(3)
C9 C14 C13 120.19(3)

loop_
_geom_bond_atom_site_label_1
_geom_bond_atom_site_label_2
_geom_bond_site_symmetry_1
_geom_bond_site_symmetry_2
_geom_bond_distance
_geom_bond_publ_flag
O1 N2 . . 1.4149(4) ?
O1 C5 . . 1.3432(5) ?
N2 C3 . . 1.2997(5) ?
N8 C7 . . 1.3634(5) ?
N8 C9 . . 1.3826(5) ?
N15 C7 . . 1.3117(5) ?
N15 C14 . . 1.3993(5) ?
C3 C4 . . 1.4076(5) ?
C3 C6 . . 1.4918(5) ?
C4 C5 . . 1.3372(6) ?
C5 C16 . . 1.4846(6) ?
C6 C7 . . 1.4904(5) ?
C9 C10 . . 1.3903(5) ?
C9 C14 . . 1.3905(5) ?
C10 C11 . . 1.3778(6) ?
C11 C12 . . 1.3920(7) ?
C12 C13 . . 1.3823(6) ?
C13 C14 . . 1.3927(5) ?

loop_
_geom_hbond_atom_site_label_D
_geom_hbond_atom_site_label_H
_geom_hbond_atom_site_label_A
_geom_hbond_site_symmetry_A
_geom_hbond_distance_DH
_geom_hbond_distance_HA
_geom_hbond_distance_DA
_geom_hbond_angle_DHA
_geom_hbond_publ_flag
N8 H8 N15 4_554 .984 1.928 2.8546(4) 155.84 y

loop_
_cod_related_entry_id
_cod_related_entry_database
_cod_related_entry_code
1 ChemSpider 21132769
